data_7122827
loop_
_publ_author_name
'Chambenahalli, Raju'
'Andrews, Alex P.'
'Ritter, Florian'
'Okuda, Jun'
'Venugopal, Ajay'

_publ_section_title
;
 Terminal Hydridozinc Cation
;
_journal_name_full 'Chemical Communications'
_journal_paper_doi 10.1039/C8CC09839E
_journal_year 2019
_chemical_formula_moiety 'C32 H12 B F24, C25 H41 N4 O Zn, C H2 Cl2 '
_chemical_formula_sum 'C58 H55 B Cl2 F24 N4 O Zn'
_chemical_formula_weight 1427.14
_space_group_crystal_system monoclinic
_space_group_IT_number 14
_space_group_name_Hall '-P 2ybc'
_space_group_name_H-M_alt 'P 1 21/c 1'
_symmetry_space_group_name_Hall '-P 2ybc'
_symmetry_space_group_name_H-M 'P 1 21/c 1'
_atom_sites_solution_hydrogens geom
_audit_creation_method SHELXL-2017/1
_audit_update_record
;
2018-12-12 deposited with the CCDC.
2019-01-14 downloaded from the CCDC.
;
_cell_angle_alpha 90
_cell_angle_beta 100.01(5)
_cell_angle_gamma 90
_cell_formula_units_Z 4
_cell_length_a 12.54(3)
_cell_length_b 19.77(5)
_cell_length_c 26.08(6)
_cell_measurement_reflns_used 9130
_cell_measurement_temperature 150(2)
_cell_measurement_theta_max 22.99
_cell_measurement_theta_min 2.33
_cell_volume 6367(3)
_computing_cell_refinement 'APEX2/SAINT (Bruker, 2004)'
_computing_data_collection 'APEX2 (Bruker, 2004)'
_computing_data_reduction 'SAINT/XPREP (Bruker, 2004)'
_computing_molecular_graphics 'ORTEP3 (Farrugia, 1997) and Mercury (Bruno et al., 2002)'
_computing_publication_material 'SHELXL-2014 (Sheldrick, 2014)'
_computing_structure_refinement 'SHELXL-2017/1 (Sheldrick, 2017)'
_computing_structure_solution 'SHELXT 2013/5 (Sheldrick, 2013)'
_diffrn_ambient_temperature 150(2)
_diffrn_detector_area_resol_mean 0
_diffrn_measured_fraction_theta_full 0.999
_diffrn_measured_fraction_theta_max 0.999
_diffrn_measurement_device_type 'Bruker KAPPA APEX-II CCD'
_diffrn_measurement_method '\f and \w scans'
_diffrn_radiation_type MoK\a
_diffrn_radiation_wavelength 0.71073
_diffrn_reflns_av_R_equivalents 0.0629
_diffrn_reflns_av_unetI/netI 0.0508
_diffrn_reflns_Laue_measured_fraction_full 0.999
_diffrn_reflns_Laue_measured_fraction_max 0.999
_diffrn_reflns_limit_h_max 14
_diffrn_reflns_limit_h_min -14
_diffrn_reflns_limit_k_max 23
_diffrn_reflns_limit_k_min -23
_diffrn_reflns_limit_l_max 26
_diffrn_reflns_limit_l_min -31
_diffrn_reflns_number 61247
_diffrn_reflns_point_group_measured_fraction_full 0.999
_diffrn_reflns_point_group_measured_fraction_max 0.999
_diffrn_reflns_theta_full 24.999
_diffrn_reflns_theta_max 24.999
_diffrn_reflns_theta_min 1.586
_diffrn_source 'sealed tube'
_exptl_absorpt_coefficient_mu 0.582
_exptl_absorpt_correction_T_max 0.955
_exptl_absorpt_correction_T_min 0.918
_exptl_absorpt_correction_type multi-scan
_exptl_absorpt_process_details SADABS
_exptl_crystal_colour colourless
_exptl_crystal_density_diffrn 1.488
_exptl_crystal_density_meas 1.489
_exptl_crystal_density_method none
_exptl_crystal_description plate
_exptl_crystal_F_000 2896
_exptl_crystal_size_max 0.150
_exptl_crystal_size_mid 0.150
_exptl_crystal_size_min 0.080
_refine_diff_density_max 0.877
_refine_diff_density_min -0.622
_refine_diff_density_rms 0.070
_refine_ls_extinction_method none
_refine_ls_goodness_of_fit_ref 1.033
_refine_ls_hydrogen_treatment constr
_refine_ls_matrix_type full
_refine_ls_number_parameters 826
_refine_ls_number_reflns 11193
_refine_ls_number_restraints 0
_refine_ls_restrained_S_all 1.033
_refine_ls_R_factor_all 0.0878
_refine_ls_R_factor_gt 0.0555
_refine_ls_shift/su_max 0.001
_refine_ls_shift/su_mean 0.000
_refine_ls_structure_factor_coef Fsqd
_refine_ls_weighting_details 'w=1/[\s^2^(Fo^2^)+(0.0516P)^2^+12.4018P] where P=(Fo^2^+2Fc^2^)/3'
_refine_ls_weighting_scheme calc
_refine_ls_wR_factor_gt 0.1233
_refine_ls_wR_factor_ref 0.1416
_reflns_Friedel_coverage 0.000
_reflns_number_gt 7830
_reflns_number_total 11193
_reflns_threshold_expression 'I > 2\s(I)'
_cod_data_source_file c8cc09839e2.cif
_cod_data_source_block compound5
_cod_original_cell_volume 6369(28)
_cod_database_code 7122827
_shelx_shelxl_version_number 2017/1
_shelx_space_group_comment
;
The symmetry employed for this shelxl refinement is uniquely defined
by the following loop, which should always be used as a source of
symmetry information in preference to the above space-group names.
They are only intended as comments.
;
_shelx_estimated_absorpt_t_min 0.918
_shelx_estimated_absorpt_t_max 0.955

loop_
_space_group_symop_operation_xyz
'x, y, z'
'-x, y+1/2, -z+1/2'
'-x, -y, -z'
'x, -y-1/2, z-1/2'

loop_
_atom_site_label
_atom_site_type_symbol
_atom_site_fract_x
_atom_site_fract_y
_atom_site_fract_z
_atom_site_U_iso_or_equiv
_atom_site_adp_type
_atom_site_occupancy
_atom_site_site_symmetry_order
_atom_site_calc_flag
_atom_site_refinement_flags_posn
_atom_site_refinement_flags_adp
C1 C -0.1934(4) 0.8803(2) 0.22798(16) 0.0401(10) Uani 1 1 d . .
H1A H -0.187537 0.930188 0.226295 0.048 Uiso 1 1 calc R U
H1B H -0.268097 0.868912 0.232496 0.048 Uiso 1 1 calc R U
C2 C -0.1705(4) 0.8495(2) 0.17793(16) 0.0401(10) Uani 1 1 d . .
H2A H -0.226222 0.864697 0.148551 0.048 Uiso 1 1 calc R U
H2B H -0.099218 0.865429 0.171486 0.048 Uiso 1 1 calc R U
C3 C -0.1199(4) 0.7473(2) 0.13718(15) 0.0463(11) Uani 1 1 d . .
H3A H -0.161760 0.761749 0.103706 0.069 Uiso 1 1 calc R U
H3B H -0.119044 0.697778 0.138976 0.069 Uiso 1 1 calc R U
H3C H -0.045550 0.764168 0.140481 0.069 Uiso 1 1 calc R U
C4 C -0.2830(3) 0.7489(2) 0.17360(17) 0.0459(11) Uani 1 1 d . .
H4A H -0.319945 0.769290 0.199928 0.069 Uiso 1 1 calc R U
H4B H -0.281615 0.699594 0.177735 0.069 Uiso 1 1 calc R U
H4C H -0.321679 0.760599 0.138790 0.069 Uiso 1 1 calc R U
C5 C -0.0125(3) 0.89359(19) 0.27945(16) 0.0367(10) Uani 1 1 d . .
H5A H -0.020757 0.935614 0.299037 0.044 Uiso 1 1 calc R U
H5B H 0.002717 0.906518 0.244771 0.044 Uiso 1 1 calc R U
C6 C 0.0815(3) 0.85293(19) 0.30820(16) 0.0353(10) Uani 1 1 d . .
H6A H 0.149724 0.878150 0.308195 0.042 Uiso 1 1 calc R U
H6B H 0.072267 0.846742 0.344833 0.042 Uiso 1 1 calc R U
C7 C 0.1378(3) 0.7918(2) 0.23608(16) 0.0381(10) Uani 1 1 d . .
H7A H 0.212641 0.807676 0.245425 0.057 Uiso 1 1 calc R U
H7B H 0.095972 0.824075 0.212067 0.057 Uiso 1 1 calc R U
H7C H 0.136938 0.747429 0.219236 0.057 Uiso 1 1 calc R U
C8 C 0.1590(3) 0.7406(2) 0.32033(17) 0.0383(10) Uani 1 1 d . .
H8A H 0.232452 0.759192 0.327862 0.057 Uiso 1 1 calc R U
H8B H 0.160869 0.695712 0.304532 0.057 Uiso 1 1 calc R U
H8C H 0.129934 0.736795 0.352742 0.057 Uiso 1 1 calc R U
C9 C -0.1615(4) 0.8537(2) 0.32144(17) 0.0388(10) Uani 1 1 d . .
H9A H -0.205369 0.895058 0.322954 0.047 Uiso 1 1 calc R U
H9B H -0.102061 0.854025 0.351892 0.047 Uiso 1 1 calc R U
C10 C -0.2315(3) 0.7920(2) 0.32393(17) 0.0378(10) Uani 1 1 d . .
H10A H -0.255009 0.790565 0.358243 0.045 Uiso 1 1 calc R U
H10B H -0.297146 0.795611 0.296813 0.045 Uiso 1 1 calc R U
C11 C -0.2520(3) 0.6728(2) 0.30463(18) 0.0407(11) Uani 1 1 d . .
H11A H -0.213586 0.630899 0.299337 0.061 Uiso 1 1 calc R U
H11B H -0.303840 0.683432 0.273017 0.061 Uiso 1 1 calc R U
H11C H -0.290819 0.666966 0.333859 0.061 Uiso 1 1 calc R U
C12 C -0.0975(4) 0.7101(2) 0.36410(15) 0.0409(11) Uani 1 1 d . .
H12A H -0.047798 0.747924 0.374431 0.061 Uiso 1 1 calc R U
H12B H -0.056022 0.670024 0.357496 0.061 Uiso 1 1 calc R U
H12C H -0.138187 0.700421 0.392093 0.061 Uiso 1 1 calc R U
C13 C -0.0594(3) 0.60416(17) 0.22029(14) 0.0258(8) Uani 1 1 d . .
H13 H -0.131631 0.615305 0.199141 0.031 Uiso 1 1 calc R U
C14 C -0.0761(3) 0.55225(17) 0.26159(14) 0.0240(8) Uani 1 1 d . .
C15 C -0.1703(3) 0.51355(19) 0.25671(15) 0.0312(9) Uani 1 1 d . .
H15 H -0.223330 0.517169 0.226049 0.037 Uiso 1 1 calc R U
C16 C -0.1875(3) 0.4697(2) 0.29619(16) 0.0371(10) Uani 1 1 d . .
H16 H -0.252270 0.443851 0.292494 0.045 Uiso 1 1 calc R U
C17 C -0.1106(4) 0.4637(2) 0.34074(17) 0.0419(11) Uani 1 1 d . .
H17 H -0.122562 0.434288 0.367953 0.050 Uiso 1 1 calc R U
C18 C -0.0157(4) 0.5010(2) 0.34553(15) 0.0382(10) Uani 1 1 d . .
H18 H 0.037943 0.496246 0.375867 0.046 Uiso 1 1 calc R U
C19 C 0.0015(3) 0.54486(18) 0.30656(14) 0.0290(9) Uani 1 1 d . .
H19 H 0.066752 0.570231 0.310416 0.035 Uiso 1 1 calc R U
C20 C 0.0130(3) 0.57520(17) 0.18360(14) 0.0254(8) Uani 1 1 d . .
C21 C -0.0311(3) 0.54420(19) 0.13721(15) 0.0335(9) Uani 1 1 d . .
H21 H -0.107488 0.541310 0.127303 0.040 Uiso 1 1 calc R U
C22 C 0.0354(4) 0.5173(2) 0.10500(16) 0.0388(10) Uani 1 1 d . .
H22 H 0.003911 0.496219 0.073218 0.047 Uiso 1 1 calc R U
C23 C 0.1465(4) 0.5207(2) 0.11858(16) 0.0392(10) Uani 1 1 d . .
H23 H 0.191428 0.501871 0.096471 0.047 Uiso 1 1 calc R U
C24 C 0.1919(4) 0.5519(2) 0.16488(18) 0.0421(11) Uani 1 1 d . .
H24 H 0.268359 0.554576 0.174670 0.050 Uiso 1 1 calc R U
C25 C 0.1250(3) 0.5794(2) 0.19704(16) 0.0359(10) Uani 1 1 d . .
H25 H 0.156324 0.601311 0.228495 0.043 Uiso 1 1 calc R U
C26 C 0.6573(3) 0.73928(18) 0.48148(13) 0.0244(8) Uani 1 1 d . .
C27 C 0.7353(3) 0.79098(19) 0.48241(13) 0.0259(8) Uani 1 1 d . .
H27 H 0.711392 0.836402 0.476677 0.031 Uiso 1 1 calc R U
C28 C 0.8456(3) 0.77772(19) 0.49141(13) 0.0264(8) Uani 1 1 d . .
C29 C 0.8845(3) 0.7122(2) 0.50097(13) 0.0272(9) Uani 1 1 d . .
H29 H 0.960043 0.703171 0.508101 0.033 Uiso 1 1 calc R U
C30 C 0.8095(3) 0.66045(19) 0.49974(13) 0.0265(8) Uani 1 1 d . .
C31 C 0.6989(3) 0.67406(19) 0.48954(14) 0.0265(8) Uani 1 1 d . .
H31 H 0.649701 0.637275 0.488018 0.032 Uiso 1 1 calc R U
C32 C 0.9266(3) 0.8333(2) 0.49214(16) 0.0345(10) Uani 1 1 d . .
C33 C 0.8468(3) 0.5890(2) 0.50902(17) 0.0391(10) Uani 1 1 d . .
C34 C 0.4916(3) 0.82547(18) 0.49304(13) 0.0246(8) Uani 1 1 d . .
C35 C 0.3934(3) 0.85732(19) 0.47250(14) 0.0264(8) Uani 1 1 d . .
H35 H 0.351141 0.839524 0.441683 0.032 Uiso 1 1 calc R U
C36 C 0.3555(3) 0.91376(19) 0.49544(14) 0.0289(9) Uani 1 1 d . .
C37 C 0.4154(3) 0.9412(2) 0.54074(15) 0.0324(9) Uani 1 1 d . .
H37 H 0.390563 0.980114 0.556464 0.039 Uiso 1 1 calc R U
C38 C 0.5120(3) 0.9103(2) 0.56225(14) 0.0305(9) Uani 1 1 d . .
C39 C 0.5485(3) 0.85345(19) 0.53900(14) 0.0284(9) Uani 1 1 d . .
H39 H 0.614464 0.832904 0.554954 0.034 Uiso 1 1 calc R U
C40 C 0.2494(3) 0.9451(2) 0.47280(17) 0.0389(10) Uani 1 1 d . .
C41 C 0.5739(4) 0.9387(2) 0.61205(16) 0.0433(11) Uani 1 1 d . .
C42 C 0.4997(3) 0.7553(2) 0.40357(14) 0.0262(8) Uani 1 1 d . .
C43 C 0.5007(3) 0.8140(2) 0.37411(15) 0.0322(9) Uani 1 1 d . .
H43 H 0.513773 0.856165 0.391595 0.039 Uiso 1 1 calc R U
C44 C 0.4831(3) 0.8131(2) 0.31973(16) 0.0399(11) Uani 1 1 d . .
C45 C 0.4627(3) 0.7529(3) 0.29270(15) 0.0425(11) Uani 1 1 d . .
H45 H 0.448820 0.752439 0.255716 0.051 Uiso 1 1 calc R U
C46 C 0.4629(3) 0.6935(2) 0.32063(15) 0.0368(10) Uani 1 1 d . .
C47 C 0.4819(3) 0.6949(2) 0.37490(14) 0.0304(9) Uani 1 1 d . .
H47 H 0.482767 0.653312 0.393252 0.036 Uiso 1 1 calc R U
C48 C 0.4849(4) 0.8781(3) 0.29101(18) 0.0563(14) Uani 1 1 d . .
C49 C 0.4420(4) 0.6269(3) 0.29331(18) 0.0528(13) Uani 1 1 d . .
C50 C 0.4546(3) 0.69677(19) 0.49108(14) 0.0262(8) Uani 1 1 d . .
C51 C 0.3487(3) 0.68164(18) 0.46623(14) 0.0257(8) Uani 1 1 d . .
H51 H 0.320823 0.704049 0.434514 0.031 Uiso 1 1 calc R U
C52 C 0.2830(3) 0.63532(18) 0.48604(14) 0.0264(8) Uani 1 1 d . .
C53 C 0.3202(3) 0.6005(2) 0.53186(15) 0.0341(9) Uani 1 1 d . .
H53 H 0.276075 0.568210 0.545191 0.041 Uiso 1 1 calc R U
C54 C 0.4245(3) 0.6147(2) 0.55755(15) 0.0376(10) Uani 1 1 d . .
C55 C 0.4886(3) 0.6623(2) 0.53800(14) 0.0336(10) Uani 1 1 d . .
H55 H 0.558421 0.671852 0.557293 0.040 Uiso 1 1 calc R U
C56 C 0.1715(3) 0.6239(2) 0.45623(17) 0.0371(10) Uani 1 1 d . .
C57 C 0.4678(5) 0.5763(4) 0.6061(2) 0.0690(17) Uani 1 1 d . .
C58 C 0.2544(7) 0.7212(3) 0.0874(2) 0.098(2) Uani 1 1 d . .
H58A H 0.216386 0.677136 0.086049 0.118 Uiso 1 1 calc R U
H58B H 0.277563 0.728058 0.053385 0.118 Uiso 1 1 calc R U
N1 N -0.1151(3) 0.85422(15) 0.27297(12) 0.0306(7) Uani 1 1 d . .
N2 N -0.1704(3) 0.77487(16) 0.18017(12) 0.0328(8) Uani 1 1 d . .
N3 N 0.0890(3) 0.78600(15) 0.28381(12) 0.0288(7) Uani 1 1 d . .
N4 N -0.1738(3) 0.72839(15) 0.31615(12) 0.0293(7) Uani 1 1 d . .
O1 O -0.0142(2) 0.66343(12) 0.24333(10) 0.0281(6) Uani 1 1 d . .
B1 B 0.5263(3) 0.7546(2) 0.46765(15) 0.0260(9) Uani 1 1 d . .
F1 F 0.8849(3) 0.88963(18) 0.4727(2) 0.141(2) Uani 1 1 d . .
F2 F 1.0012(3) 0.82067(19) 0.46446(17) 0.1092(15) Uani 1 1 d . .
F3 F 0.9773(4) 0.8477(2) 0.53752(13) 0.1286(19) Uani 1 1 d . .
F4 F 0.9443(2) 0.58454(14) 0.53939(11) 0.0627(8) Uani 1 1 d . .
F5 F 0.8572(3) 0.55715(14) 0.46514(12) 0.0708(9) Uani 1 1 d . .
F6 F 0.7807(2) 0.55266(14) 0.53278(15) 0.0778(10) Uani 1 1 d . .
F7 F 0.2519(2) 1.01208(13) 0.47380(12) 0.0660(8) Uani 1 1 d . .
F8 F 0.2143(2) 0.92760(15) 0.42342(10) 0.0619(8) Uani 1 1 d . .
F9 F 0.1705(2) 0.92721(16) 0.49909(11) 0.0640(8) Uani 1 1 d . .
F10 F 0.5827(2) 1.00575(14) 0.61089(11) 0.0646(8) Uani 1 1 d . .
F11 F 0.5314(3) 0.9236(2) 0.65275(11) 0.1086(15) Uani 1 1 d . .
F12 F 0.6775(2) 0.91691(15) 0.62227(11) 0.0701(9) Uani 1 1 d . .
F13 F 0.5653(3) 0.91920(18) 0.31304(15) 0.0865(11) Uani 1 1 d . .
F14 F 0.3960(2) 0.91474(16) 0.29005(12) 0.0704(9) Uani 1 1 d . .
F15 F 0.5004(5) 0.8701(2) 0.24256(13) 0.136(2) Uani 1 1 d . .
F16 F 0.4348(6) 0.6304(2) 0.24397(13) 0.181(3) Uani 1 1 d . .
F17 F 0.3535(3) 0.5978(3) 0.3017(2) 0.154(2) Uani 1 1 d . .
F18 F 0.5151(3) 0.58200(17) 0.30889(16) 0.1020(13) Uani 1 1 d . .
F19 F 0.11356(19) 0.68172(13) 0.45039(11) 0.0530(7) Uani 1 1 d . .
F20 F 0.1729(2) 0.60212(16) 0.40758(10) 0.0621(8) Uani 1 1 d . .
F21 F 0.11345(19) 0.57973(14) 0.47833(11) 0.0582(8) Uani 1 1 d . .
F22 F 0.3977(3) 0.5610(3) 0.63458(13) 0.1185(17) Uani 1 1 d . .
F23 F 0.5087(5) 0.5160(3) 0.59439(18) 0.173(3) Uani 1 1 d . .
F24 F 0.5490(3) 0.6047(2) 0.63578(13) 0.1181(18) Uani 1 1 d . .
Zn1 Zn -0.07598(3) 0.74723(2) 0.25697(2) 0.02097(12) Uani 1 1 d . .
Cl1 Cl 0.16329(12) 0.78564(8) 0.09661(6) 0.0739(4) Uani 1 1 d . .
Cl2 Cl 0.36656(19) 0.71776(13) 0.13488(8) 0.1312(9) Uani 1 1 d . .

loop_
_atom_site_aniso_label
_atom_site_aniso_U_11
_atom_site_aniso_U_22
_atom_site_aniso_U_33
_atom_site_aniso_U_23
_atom_site_aniso_U_13
_atom_site_aniso_U_12
C1 0.045(3) 0.026(2) 0.047(3) 0.0014(19) 0.001(2) 0.0111(19)
C2 0.049(3) 0.030(2) 0.037(2) 0.0112(19) -0.002(2) 0.008(2)
C3 0.072(3) 0.045(3) 0.021(2) 0.003(2) 0.005(2) 0.006(2)
C4 0.044(3) 0.044(3) 0.044(3) -0.004(2) -0.009(2) 0.001(2)
C5 0.050(3) 0.0179(19) 0.042(2) -0.0065(18) 0.009(2) -0.0059(18)
C6 0.038(2) 0.028(2) 0.038(2) -0.0073(18) 0.0023(19) -0.0073(18)
C7 0.037(2) 0.036(2) 0.043(2) -0.0013(19) 0.014(2) -0.0043(19)
C8 0.030(2) 0.034(2) 0.047(2) 0.0002(19) -0.0053(18) -0.0031(18)
C9 0.048(3) 0.027(2) 0.044(3) -0.0080(19) 0.017(2) 0.0065(19)
C10 0.041(3) 0.036(2) 0.042(2) -0.0074(19) 0.022(2) 0.0064(19)
C11 0.038(3) 0.037(2) 0.053(3) -0.008(2) 0.023(2) -0.008(2)
C12 0.054(3) 0.046(3) 0.024(2) 0.0000(19) 0.0127(19) 0.003(2)
C13 0.023(2) 0.0208(19) 0.031(2) -0.0032(16) -0.0020(16) 0.0009(15)
C14 0.030(2) 0.0164(17) 0.0262(19) -0.0058(15) 0.0054(16) 0.0026(16)
C15 0.030(2) 0.028(2) 0.034(2) -0.0080(17) 0.0028(17) -0.0004(17)
C16 0.038(2) 0.030(2) 0.046(3) -0.0083(19) 0.014(2) -0.0120(19)
C17 0.064(3) 0.029(2) 0.036(2) 0.0009(19) 0.017(2) -0.007(2)
C18 0.054(3) 0.032(2) 0.026(2) 0.0001(18) -0.0007(19) -0.002(2)
C19 0.032(2) 0.025(2) 0.028(2) -0.0024(16) 0.0003(17) -0.0038(17)
C20 0.032(2) 0.0140(17) 0.029(2) 0.0048(15) 0.0019(16) 0.0024(15)
C21 0.041(2) 0.027(2) 0.029(2) -0.0013(17) -0.0015(18) 0.0043(18)
C22 0.055(3) 0.035(2) 0.026(2) -0.0023(18) 0.004(2) 0.011(2)
C23 0.053(3) 0.032(2) 0.039(2) 0.0021(19) 0.024(2) 0.006(2)
C24 0.035(2) 0.040(2) 0.053(3) -0.006(2) 0.014(2) -0.005(2)
C25 0.037(2) 0.032(2) 0.039(2) -0.0109(19) 0.0068(19) -0.0053(18)
C26 0.025(2) 0.029(2) 0.0183(17) -0.0016(15) 0.0018(14) -0.0015(16)
C27 0.030(2) 0.026(2) 0.0226(19) 0.0029(16) 0.0074(16) 0.0044(16)
C28 0.028(2) 0.033(2) 0.0186(18) -0.0014(16) 0.0044(15) -0.0048(17)
C29 0.022(2) 0.040(2) 0.0205(19) 0.0018(17) 0.0056(15) 0.0033(17)
C30 0.029(2) 0.031(2) 0.0195(18) 0.0043(16) 0.0048(16) 0.0031(17)
C31 0.026(2) 0.028(2) 0.0246(19) 0.0001(16) 0.0021(16) -0.0035(17)
C32 0.030(2) 0.035(2) 0.039(2) -0.0037(19) 0.0088(19) -0.0034(19)
C33 0.036(2) 0.036(2) 0.048(3) 0.010(2) 0.012(2) 0.0059(19)
C34 0.024(2) 0.029(2) 0.0204(18) 0.0041(16) 0.0036(15) -0.0050(16)
C35 0.025(2) 0.032(2) 0.0215(19) 0.0011(16) 0.0027(15) -0.0034(17)
C36 0.026(2) 0.033(2) 0.027(2) 0.0043(17) 0.0042(16) -0.0002(17)
C37 0.037(2) 0.030(2) 0.031(2) -0.0030(17) 0.0099(18) 0.0010(18)
C38 0.034(2) 0.034(2) 0.023(2) -0.0008(17) 0.0010(17) -0.0042(18)
C39 0.028(2) 0.033(2) 0.0229(19) 0.0043(16) 0.0009(16) -0.0007(17)
C40 0.034(2) 0.038(2) 0.044(3) 0.000(2) 0.005(2) 0.005(2)
C41 0.055(3) 0.041(3) 0.031(2) -0.006(2) -0.001(2) -0.003(2)
C42 0.0163(18) 0.038(2) 0.0245(18) -0.0001(18) 0.0029(14) 0.0038(17)
C43 0.024(2) 0.043(2) 0.030(2) 0.0035(18) 0.0055(16) 0.0058(18)
C44 0.030(2) 0.063(3) 0.028(2) 0.015(2) 0.0094(18) 0.017(2)
C45 0.030(2) 0.078(3) 0.0197(19) -0.001(2) 0.0038(16) 0.016(2)
C46 0.025(2) 0.057(3) 0.027(2) -0.004(2) 0.0009(17) 0.007(2)
C47 0.022(2) 0.043(2) 0.026(2) -0.0009(18) 0.0037(16) 0.0038(18)
C48 0.061(3) 0.073(4) 0.038(3) 0.016(3) 0.017(2) 0.029(3)
C49 0.043(3) 0.072(4) 0.040(3) -0.025(3) -0.005(2) -0.006(3)
C50 0.025(2) 0.030(2) 0.0236(19) -0.0030(16) 0.0037(15) 0.0031(16)
C51 0.027(2) 0.027(2) 0.0221(19) -0.0012(15) 0.0016(16) 0.0041(16)
C52 0.024(2) 0.026(2) 0.030(2) -0.0035(16) 0.0063(16) -0.0002(16)
C53 0.031(2) 0.040(2) 0.035(2) 0.0038(19) 0.0125(18) -0.0047(18)
C54 0.032(2) 0.053(3) 0.027(2) 0.0102(19) 0.0041(18) -0.003(2)
C55 0.026(2) 0.051(3) 0.022(2) 0.0033(18) 0.0000(16) -0.0045(19)
C56 0.026(2) 0.041(2) 0.044(3) 0.003(2) 0.0053(19) -0.0017(19)
C57 0.053(3) 0.102(5) 0.049(3) 0.036(3) 0.001(3) -0.005(3)
C58 0.163(7) 0.071(4) 0.063(4) -0.006(3) 0.029(4) 0.012(5)
N1 0.0364(19) 0.0230(16) 0.0327(18) -0.0026(14) 0.0068(15) 0.0004(14)
N2 0.041(2) 0.0304(17) 0.0246(17) 0.0020(14) -0.0004(14) 0.0057(15)
N3 0.0314(18) 0.0235(17) 0.0305(17) -0.0024(14) 0.0028(14) -0.0024(14)
N4 0.0311(18) 0.0281(17) 0.0301(17) -0.0031(14) 0.0091(14) -0.0003(14)
O1 0.0291(14) 0.0197(13) 0.0347(15) -0.0042(11) 0.0039(11) -0.0003(11)
B1 0.023(2) 0.033(2) 0.022(2) 0.0014(19) 0.0010(16) -0.0009(19)
F1 0.050(2) 0.066(2) 0.303(7) 0.087(3) 0.021(3) -0.0133(18)
F2 0.092(3) 0.098(3) 0.163(4) -0.073(3) 0.095(3) -0.067(2)
F3 0.186(4) 0.140(4) 0.055(2) -0.020(2) 0.006(2) -0.132(3)
F4 0.0531(18) 0.0551(17) 0.075(2) 0.0269(15) -0.0022(15) 0.0197(14)
F5 0.100(2) 0.0454(16) 0.066(2) -0.0079(15) 0.0127(17) 0.0284(16)
F6 0.0607(19) 0.0460(17) 0.139(3) 0.0428(18) 0.050(2) 0.0138(14)
F7 0.0530(17) 0.0394(16) 0.098(2) 0.0004(15) -0.0074(16) 0.0163(13)
F8 0.0536(17) 0.082(2) 0.0424(15) -0.0104(14) -0.0136(13) 0.0325(15)
F9 0.0316(15) 0.096(2) 0.0667(19) 0.0129(17) 0.0140(13) 0.0054(15)
F10 0.081(2) 0.0467(17) 0.0588(18) -0.0174(14) -0.0089(15) -0.0072(15)
F11 0.139(3) 0.164(4) 0.0238(15) -0.0183(19) 0.0176(18) -0.094(3)
F12 0.067(2) 0.069(2) 0.0593(18) -0.0198(15) -0.0318(15) 0.0088(16)
F13 0.063(2) 0.084(2) 0.115(3) 0.060(2) 0.021(2) 0.0032(19)
F14 0.0600(19) 0.072(2) 0.073(2) 0.0184(16) -0.0047(15) 0.0275(16)
F15 0.281(6) 0.094(3) 0.055(2) 0.037(2) 0.088(3) 0.058(3)
F16 0.415(10) 0.083(3) 0.035(2) -0.0193(19) 0.011(3) 0.006(4)
F17 0.089(3) 0.165(4) 0.216(6) -0.140(4) 0.052(3) -0.058(3)
F18 0.104(3) 0.062(2) 0.124(3) -0.032(2) -0.025(2) 0.010(2)
F19 0.0277(13) 0.0546(16) 0.0732(19) 0.0129(14) -0.0011(12) 0.0095(12)
F20 0.0406(15) 0.093(2) 0.0488(16) -0.0253(15) -0.0036(12) -0.0208(15)
F21 0.0286(14) 0.0609(17) 0.082(2) 0.0227(15) 0.0024(13) -0.0149(13)
F22 0.069(2) 0.217(5) 0.067(2) 0.083(3) 0.0035(18) -0.032(3)
F23 0.270(7) 0.147(4) 0.093(3) 0.062(3) 0.011(4) 0.110(5)
F24 0.079(2) 0.195(5) 0.063(2) 0.076(3) -0.0358(19) -0.059(3)
Zn1 0.0247(2) 0.0182(2) 0.0201(2) -0.00169(18) 0.00389(15) 0.00006(18)
Cl1 0.0715(10) 0.0821(10) 0.0749(10) 0.0100(8) 0.0316(8) 0.0085(8)
Cl2 0.1309(18) 0.177(2) 0.0879(13) 0.0399(14) 0.0238(12) 0.0799(17)

loop_
_atom_type_symbol
_atom_type_description
_atom_type_scat_dispersion_real
_atom_type_scat_dispersion_imag
_atom_type_scat_source
C C 0.0033 0.0016 'International Tables Vol C Tables 4.2.6.8 and 6.1.1.4'
H H 0.0000 0.0000 'International Tables Vol C Tables 4.2.6.8 and 6.1.1.4'
N N 0.0061 0.0033 'International Tables Vol C Tables 4.2.6.8 and 6.1.1.4'
O O 0.0106 0.0060 'International Tables Vol C Tables 4.2.6.8 and 6.1.1.4'
B B 0.0013 0.0007 'International Tables Vol C Tables 4.2.6.8 and 6.1.1.4'
F F 0.0171 0.0103 'International Tables Vol C Tables 4.2.6.8 and 6.1.1.4'
Zn Zn 0.2839 1.4301 'International Tables Vol C Tables 4.2.6.8 and 6.1.1.4'
Cl Cl 0.1484 0.1585 'International Tables Vol C Tables 4.2.6.8 and 6.1.1.4'

loop_
_geom_angle_atom_site_label_1
_geom_angle_atom_site_label_2
_geom_angle_atom_site_label_3
_geom_angle
N1 C1 C2 110.0(4)
N1 C1 H1A 109.7
C2 C1 H1A 109.7
N1 C1 H1B 109.7
C2 C1 H1B 109.7
H1A C1 H1B 108.2
N2 C2 C1 111.6(3)
N2 C2 H2A 109.3
C1 C2 H2A 109.3
N2 C2 H2B 109.3
C1 C2 H2B 109.3
H2A C2 H2B 108.0
N2 C3 H3A 109.5
N2 C3 H3B 109.5
H3A C3 H3B 109.5
N2 C3 H3C 109.5
H3A C3 H3C 109.5
H3B C3 H3C 109.5
N2 C4 H4A 109.5
N2 C4 H4B 109.5
H4A C4 H4B 109.5
N2 C4 H4C 109.5
H4A C4 H4C 109.5
H4B C4 H4C 109.5
N1 C5 C6 111.3(4)
N1 C5 H5A 109.4
C6 C5 H5A 109.4
N1 C5 H5B 109.4
C6 C5 H5B 109.4
H5A C5 H5B 108.0
N3 C6 C5 111.3(3)
N3 C6 H6A 109.4
C5 C6 H6A 109.4
N3 C6 H6B 109.4
C5 C6 H6B 109.4
H6A C6 H6B 108.0
N3 C7 H7A 109.5
N3 C7 H7B 109.5
H7A C7 H7B 109.5
N3 C7 H7C 109.5
H7A C7 H7C 109.5
H7B C7 H7C 109.5
N3 C8 H8A 109.5
N3 C8 H8B 109.5
H8A C8 H8B 109.5
N3 C8 H8C 109.5
H8A C8 H8C 109.5
H8B C8 H8C 109.5
N1 C9 C10 111.1(3)
N1 C9 H9A 109.4
C10 C9 H9A 109.4
N1 C9 H9B 109.4
C10 C9 H9B 109.4
H9A C9 H9B 108.0
N4 C10 C9 112.1(4)
N4 C10 H10A 109.2
C9 C10 H10A 109.2
N4 C10 H10B 109.2
C9 C10 H10B 109.2
H10A C10 H10B 107.9
N4 C11 H11A 109.5
N4 C11 H11B 109.5
H11A C11 H11B 109.5
N4 C11 H11C 109.5
H11A C11 H11C 109.5
H11B C11 H11C 109.5
N4 C12 H12A 109.5
N4 C12 H12B 109.5
H12A C12 H12B 109.5
N4 C12 H12C 109.5
H12A C12 H12C 109.5
H12B C12 H12C 109.5
O1 C13 C14 110.9(3)
O1 C13 C20 110.0(3)
C14 C13 C20 110.9(3)
O1 C13 H13 108.3
C14 C13 H13 108.3
C20 C13 H13 108.3
C15 C14 C19 118.4(4)
C15 C14 C13 121.4(3)
C19 C14 C13 120.1(3)
C16 C15 C14 120.8(4)
C16 C15 H15 119.6
C14 C15 H15 119.6
C17 C16 C15 120.0(4)
C17 C16 H16 120.0
C15 C16 H16 120.0
C16 C17 C18 119.6(4)
C16 C17 H17 120.2
C18 C17 H17 120.2
C19 C18 C17 120.6(4)
C19 C18 H18 119.7
C17 C18 H18 119.7
C18 C19 C14 120.6(4)
C18 C19 H19 119.7
C14 C19 H19 119.7
C21 C20 C25 118.7(4)
C21 C20 C13 121.3(4)
C25 C20 C13 120.0(3)
C20 C21 C22 120.6(4)
C20 C21 H21 119.7
C22 C21 H21 119.7
C23 C22 C21 120.8(4)
C23 C22 H22 119.6
C21 C22 H22 119.6
C22 C23 C24 119.3(4)
C22 C23 H23 120.3
C24 C23 H23 120.3
C23 C24 C25 119.8(4)
C23 C24 H24 120.1
C25 C24 H24 120.1
C20 C25 C24 120.8(4)
C20 C25 H25 119.6
C24 C25 H25 119.6
C31 C26 C27 115.3(4)
C31 C26 B1 122.4(3)
C27 C26 B1 122.1(4)
C28 C27 C26 122.2(4)
C28 C27 H27 118.9
C26 C27 H27 118.9
C27 C28 C29 121.0(3)
C27 C28 C32 121.2(4)
C29 C28 C32 117.8(4)
C30 C29 C28 117.8(4)
C30 C29 H29 121.1
C28 C29 H29 121.1
C29 C30 C31 120.8(4)
C29 C30 C33 120.1(4)
C31 C30 C33 119.1(3)
C30 C31 C26 122.8(3)
C30 C31 H31 118.6
C26 C31 H31 118.6
F3 C32 F1 105.9(5)
F3 C32 F2 105.5(4)
F1 C32 F2 103.2(4)
F3 C32 C28 113.9(4)
F1 C32 C28 113.6(4)
F2 C32 C28 113.8(4)
F6 C33 F5 107.9(4)
F6 C33 F4 105.6(4)
F5 C33 F4 105.1(4)
F6 C33 C30 112.5(4)
F5 C33 C30 112.5(4)
F4 C33 C30 112.7(4)
C39 C34 C35 115.7(4)
C39 C34 B1 123.5(3)
C35 C34 B1 120.4(3)
C36 C35 C34 122.6(4)
C36 C35 H35 118.7
C34 C35 H35 118.7
C35 C36 C37 120.2(4)
C35 C36 C40 120.8(4)
C37 C36 C40 119.0(4)
C38 C37 C36 118.5(4)
C38 C37 H37 120.8
C36 C37 H37 120.8
C37 C38 C39 120.7(4)
C37 C38 C41 118.1(4)
C39 C38 C41 121.2(4)
C38 C39 C34 122.4(4)
C38 C39 H39 118.8
C34 C39 H39 118.8
F7 C40 F8 106.4(4)
F7 C40 F9 105.7(4)
F8 C40 F9 106.0(4)
F7 C40 C36 113.0(4)
F8 C40 C36 113.3(4)
F9 C40 C36 111.9(4)
F11 C41 F10 107.1(4)
F11 C41 F12 106.3(4)
F10 C41 F12 104.0(4)
F11 C41 C38 113.4(4)
F10 C41 C38 112.6(4)
F12 C41 C38 112.8(4)
C43 C42 C47 115.5(4)
C43 C42 B1 123.2(4)
C47 C42 B1 121.2(3)
C42 C43 C44 122.2(4)
C42 C43 H43 118.9
C44 C43 H43 118.9
C45 C44 C43 120.8(4)
C45 C44 C48 120.2(4)
C43 C44 C48 119.0(4)
C46 C45 C44 118.6(4)
C46 C45 H45 120.7
C44 C45 H45 120.7
C45 C46 C47 120.2(4)
C45 C46 C49 120.8(4)
C47 C46 C49 119.0(4)
C46 C47 C42 122.7(4)
C46 C47 H47 118.7
C42 C47 H47 118.7
F15 C48 F14 108.0(4)
F15 C48 F13 104.9(5)
F14 C48 F13 104.1(5)
F15 C48 C44 113.3(5)
F14 C48 C44 113.2(4)
F13 C48 C44 112.5(4)
F16 C49 F18 106.1(5)
F16 C49 F17 106.3(5)
F18 C49 F17 102.9(6)
F16 C49 C46 114.1(5)
F18 C49 C46 113.5(4)
F17 C49 C46 113.1(4)
C55 C50 C51 114.8(4)
C55 C50 B1 124.2(3)
C51 C50 B1 120.9(3)
C52 C51 C50 122.9(4)
C52 C51 H51 118.6
C50 C51 H51 118.6
C53 C52 C51 120.9(4)
C53 C52 C56 121.2(4)
C51 C52 C56 117.9(4)
C52 C53 C54 117.5(4)
C52 C53 H53 121.2
C54 C53 H53 121.2
C55 C54 C53 121.0(4)
C55 C54 C57 120.4(4)
C53 C54 C57 118.6(4)
C54 C55 C50 122.8(4)
C54 C55 H55 118.6
C50 C55 H55 118.6
F21 C56 F20 107.3(4)
F21 C56 F19 106.2(4)
F20 C56 F19 105.1(3)
F21 C56 C52 114.0(4)
F20 C56 C52 112.1(3)
F19 C56 C52 111.6(4)
F22 C57 F24 107.7(5)
F22 C57 F23 104.4(6)
F24 C57 F23 103.1(6)
F22 C57 C54 115.2(5)
F24 C57 C54 114.7(5)
F23 C57 C54 110.5(5)
Cl2 C58 Cl1 113.8(4)
Cl2 C58 H58A 108.8
Cl1 C58 H58A 108.8
Cl2 C58 H58B 108.8
Cl1 C58 H58B 108.8
H58A C58 H58B 107.7
C9 N1 C1 111.9(4)
C9 N1 C5 111.5(3)
C1 N1 C5 110.4(3)
C9 N1 Zn1 106.6(2)
C1 N1 Zn1 108.6(2)
C5 N1 Zn1 107.7(3)
C2 N2 C3 109.6(3)
C2 N2 C4 110.3(3)
C3 N2 C4 107.9(3)
C2 N2 Zn1 106.2(2)
C3 N2 Zn1 111.2(3)
C4 N2 Zn1 111.6(3)
C6 N3 C8 109.9(3)
C6 N3 C7 111.0(3)
C8 N3 C7 107.5(3)
C6 N3 Zn1 108.8(2)
C8 N3 Zn1 114.4(3)
C7 N3 Zn1 105.2(3)
C11 N4 C12 107.5(3)
C11 N4 C10 109.7(4)
C12 N4 C10 110.5(3)
C11 N4 Zn1 115.1(3)
C12 N4 Zn1 106.3(3)
C10 N4 Zn1 107.6(3)
C13 O1 Zn1 132.1(3)
C50 B1 C34 104.1(3)
C50 B1 C26 112.4(3)
C34 B1 C26 113.1(3)
C50 B1 C42 110.9(3)
C34 B1 C42 112.4(3)
C26 B1 C42 104.0(3)
O1 Zn1 N4 106.59(15)
O1 Zn1 N3 88.37(18)
N4 Zn1 N3 116.77(18)
O1 Zn1 N2 102.63(15)
N4 Zn1 N2 114.1(2)
N3 Zn1 N2 121.82(14)
O1 Zn1 N1 168.31(12)
N4 Zn1 N1 81.90(14)
N3 Zn1 N1 80.52(16)
N2 Zn1 N1 80.47(15)

loop_
_geom_bond_atom_site_label_1
_geom_bond_atom_site_label_2
_geom_bond_distance
C1 N1 1.486(6)
C1 C2 1.513(7)
C1 H1A 0.9900
C1 H1B 0.9900
C2 N2 1.475(6)
C2 H2A 0.9900
C2 H2B 0.9900
C3 N2 1.484(6)
C3 H3A 0.9800
C3 H3B 0.9800
C3 H3C 0.9800
C4 N2 1.484(6)
C4 H4A 0.9800
C4 H4B 0.9800
C4 H4C 0.9800
C5 N1 1.488(6)
C5 C6 1.514(6)
C5 H5A 0.9900
C5 H5B 0.9900
C6 N3 1.478(6)
C6 H6A 0.9900
C6 H6B 0.9900
C7 N3 1.484(6)
C7 H7A 0.9800
C7 H7B 0.9800
C7 H7C 0.9800
C8 N3 1.481(5)
C8 H8A 0.9800
C8 H8B 0.9800
C8 H8C 0.9800
C9 N1 1.481(6)
C9 C10 1.512(6)
C9 H9A 0.9900
C9 H9B 0.9900
C10 N4 1.483(6)
C10 H10A 0.9900
C10 H10B 0.9900
C11 N4 1.469(6)
C11 H11A 0.9800
C11 H11B 0.9800
C11 H11C 0.9800
C12 N4 1.481(6)
C12 H12A 0.9800
C12 H12B 0.9800
C12 H12C 0.9800
C13 O1 1.392(5)
C13 C14 1.528(6)
C13 C20 1.540(6)
C13 H13 1.0000
C14 C15 1.395(6)
C14 C19 1.396(6)
C15 C16 1.392(6)
C15 H15 0.9500
C16 C17 1.380(6)
C16 H16 0.9500
C17 C18 1.386(7)
C17 H17 0.9500
C18 C19 1.382(6)
C18 H18 0.9500
C19 H19 0.9500
C20 C21 1.383(6)
C20 C25 1.389(6)
C21 C22 1.388(6)
C21 H21 0.9500
C22 C23 1.378(7)
C22 H22 0.9500
C23 C24 1.387(6)
C23 H23 0.9500
C24 C25 1.396(6)
C24 H24 0.9500
C25 H25 0.9500
C26 C31 1.393(6)
C26 C27 1.412(6)
C26 B1 1.648(7)
C27 C28 1.388(6)
C27 H27 0.9500
C28 C29 1.392(6)
C28 C32 1.495(6)
C29 C30 1.386(6)
C29 H29 0.9500
C30 C31 1.393(6)
C30 C33 1.494(6)
C31 H31 0.9500
C32 F3 1.275(6)
C32 F1 1.294(6)
C32 F2 1.302(5)
C33 F6 1.330(5)
C33 F5 1.333(6)
C33 F4 1.340(6)
C34 C39 1.398(6)
C34 C35 1.405(6)
C34 B1 1.640(7)
C35 C36 1.388(6)
C35 H35 0.9500
C36 C37 1.395(6)
C36 C40 1.494(6)
C37 C38 1.384(6)
C37 H37 0.9500
C38 C39 1.393(6)
C38 C41 1.501(6)
C39 H39 0.9500
C40 F7 1.324(6)
C40 F8 1.333(6)
C40 F9 1.346(5)
C41 F11 1.302(6)
C41 F10 1.331(6)
C41 F12 1.351(6)
C42 C43 1.393(6)
C42 C47 1.406(6)
C42 B1 1.647(6)
C43 C44 1.397(6)
C43 H43 0.9500
C44 C45 1.384(7)
C44 C48 1.490(7)
C45 C46 1.382(7)
C45 H45 0.9500
C46 C47 1.394(6)
C46 C49 1.498(7)
C47 H47 0.9500
C48 F15 1.321(6)
C48 F14 1.327(6)
C48 F13 1.344(7)
C49 F16 1.276(7)
C49 F18 1.290(6)
C49 F17 1.302(7)
C50 C55 1.401(6)
C50 C51 1.405(6)
C50 B1 1.637(6)
C51 C52 1.390(6)
C51 H51 0.9500
C52 C53 1.388(6)
C52 C56 1.494(6)
C53 C54 1.391(6)
C53 H53 0.9500
C54 C55 1.391(6)
C54 C57 1.496(7)
C55 H55 0.9500
C56 F21 1.331(5)
C56 F20 1.343(6)
C56 F19 1.349(5)
C57 F22 1.281(6)
C57 F24 1.295(7)
C57 F23 1.353(8)
C58 Cl2 1.707(8)
C58 Cl1 1.756(7)
C58 H58A 0.9900
C58 H58B 0.9900
N1 Zn1 2.227(6)
N2 Zn1 2.211(5)
N3 Zn1 2.203(6)
N4 Zn1 2.164(5)
O1 Zn1 1.889(4)

loop_
_geom_hbond_atom_site_label_D
_geom_hbond_atom_site_label_H
_geom_hbond_atom_site_label_A
_geom_hbond_distance_DH
_geom_hbond_distance_HA
_geom_hbond_distance_DA
_geom_hbond_angle_DHA
_geom_hbond_publ_flag
C8 H8B O1 0.98 2.56 3.092(7) 114.0 yes
C8 H8B O1 0.98 2.56 3.092(7) 114.0 yes
